data_2312014
loop_
_publ_author_name
'J\/orgensen, Mads R. V.'
'Hathwar, Venkatesha R.'
'Sist, Mattia'
'Wang, Xiaoping'
'Hoffmann, Christina M.'
'Briseno, Alejandro L.'
'Overgaard, Jacob'
'Iversen, Bo B.'

_publ_section_title
;
 Accurate atomic displacement parameters from time-of-flight
 neutron-diffraction data at TOPAZ
;
_journal_coeditor_code PC5039
_journal_issue 6
_journal_name_full 'Acta Crystallographica Section A Foundations and Advances'
_journal_page_first 679
_journal_paper_doi 10.1107/S2053273314015599
_journal_volume 70
_journal_year 2014
_chemical_formula_moiety '2(C6 H2 N3 O7), C5 H11 N O2, 2(C3 H5 N2)'
_chemical_formula_structural '2(C6 H2 N3 O7), C5 H11 N O2, 2(C3 H5 N2)'
_chemical_formula_sum 'C23 H25 N11 O16'
_chemical_formula_weight 711.51
_chemical_name_common 'Betaine, Imidazole and Picric acid'
_chemical_name_systematic 'cocrystal between picric acid, imidazole and betaine'
_space_group_IT_number 15
_space_group_name_Hall '-C 2yc'
_space_group_name_H-M_alt 'C 1 2/c 1'
_symmetry_cell_setting monoclinic
_symmetry_Int_Tables_number 15
_symmetry_space_group_name_Hall '-C 2yc'
_symmetry_space_group_name_H-M 'C 1 2/c 1'
_audit_creation_date 2014-01-21T11:07
_audit_creation_method 'from EXP file using GSAS2CIF'
_audit_update_record ' 2014-01-21T11:07  Initial CIF as created by GSAS2CIF'
_cell_angle_alpha 90.0
_cell_angle_beta 114.7162(17)
_cell_angle_gamma 90.0
_cell_formula_units_Z 8
_cell_length_a 33.5939(5)
_cell_length_b 7.66580(8)
_cell_length_c 25.1324(3)
_cell_measurement_reflns_used 37970
_cell_measurement_temperature 99.98(19)
_cell_measurement_theta_max 57.9410
_cell_measurement_theta_min 2.7860
_cell_volume 5879.28(15)
_computing_molecular_graphics 'Volkov et al, (2006)'
_computing_publication_material 'Volkov et al, (2006)'
_computing_structure_refinement 'Volkov et al, (2006)'
_diffrn_ambient_temperature 99.98(19)
_diffrn_detector_area_resol_mean 10.3590
_diffrn_measured_fraction_theta_full 0.9976
_diffrn_measured_fraction_theta_max 0.9836
_diffrn_measurement_details
;
#__ type_ start__ end____ width___ exp.time_
  1 omega   35.00   87.00   1.0000   30.0000
omega____ theta____ kappa____ phi______ frames
    -       -0.6250 -178.0000   30.0000 52

#__ type_ start__ end____ width___ exp.time_
  2 omega  -60.00   -1.00   1.0000   30.0000
omega____ theta____ kappa____ phi______ frames
    -       -0.6250  -77.0000  120.0000 59

#__ type_ start__ end____ width___ exp.time_
  3 omega   77.00  121.00   1.0000  300.0000
omega____ theta____ kappa____ phi______ frames
    -       75.4353  125.0000  150.0000 44

#__ type_ start__ end____ width___ exp.time_
  4 omega   13.00  107.00   1.0000  300.0000
omega____ theta____ kappa____ phi______ frames
    -       75.4353  -77.0000    0.0000 94

#__ type_ start__ end____ width___ exp.time_
  5 omega   46.00  138.00   1.0000  300.0000
omega____ theta____ kappa____ phi______ frames
    -       75.4353   61.0000  150.0000 92

#__ type_ start__ end____ width___ exp.time_
  6 omega    1.00   34.00   1.0000  300.0000
omega____ theta____ kappa____ phi______ frames
    -       75.4353  -45.0000   30.0000 33

#__ type_ start__ end____ width___ exp.time_
  7 omega    0.00   43.00   1.0000  300.0000
omega____ theta____ kappa____ phi______ frames
    -       75.4353  -30.0000 -150.0000 43

#__ type_ start__ end____ width___ exp.time_
  8 omega   66.00  139.00   1.0000  300.0000
omega____ theta____ kappa____ phi______ frames
    -       75.4353   61.0000   90.0000 73

#__ type_ start__ end____ width___ exp.time_
  9 omega   34.00   88.00   1.0000   30.0000
omega____ theta____ kappa____ phi______ frames
    -       -0.6250 -178.0000   90.0000 54

#__ type_ start__ end____ width___ exp.time_
 10 omega  -77.00   26.00   1.0000   30.0000
omega____ theta____ kappa____ phi______ frames
    -       -0.6250  -38.0000 -180.0000 103

#__ type_ start__ end____ width___ exp.time_
 11 omega   48.00  150.00   1.0000  300.0000
omega____ theta____ kappa____ phi______ frames
    -       75.4353   45.0000  -30.0000 102

#__ type_ start__ end____ width___ exp.time_
 12 omega   -3.00  109.00   1.0000  300.0000
omega____ theta____ kappa____ phi______ frames
    -       75.4353  -77.0000 -150.0000 112

#__ type_ start__ end____ width___ exp.time_
 13 omega   48.00  150.00   1.0000  300.0000
omega____ theta____ kappa____ phi______ frames
    -       75.4353   45.0000   60.0000 102

#__ type_ start__ end____ width___ exp.time_
 14 omega    1.00   23.00   1.0000  300.0000
omega____ theta____ kappa____ phi______ frames
    -       75.4353  -45.0000   90.0000 22

;
_diffrn_measurement_device_type 'SuperNova, Single source at offset, Atlas'
_diffrn_measurement_method '\w scans'
_diffrn_orient_matrix_UB_11 0.0077022000
_diffrn_orient_matrix_UB_12 -0.0320502000
_diffrn_orient_matrix_UB_13 0.0290725000
_diffrn_orient_matrix_UB_21 0.0049278000
_diffrn_orient_matrix_UB_22 -0.0813559000
_diffrn_orient_matrix_UB_23 -0.0092931000
_diffrn_orient_matrix_UB_31 0.0213681000
_diffrn_orient_matrix_UB_32 0.0303058000
_diffrn_orient_matrix_UB_33 0.0058012000
_diffrn_radiation_monochromator mirror
_diffrn_radiation_source 'SuperNova (Mo) X-ray Source'
_diffrn_radiation_type 'Mo K\a'
_diffrn_radiation_wavelength 0.7107
_diffrn_reflns_av_R_equivalents 0.0354
_diffrn_reflns_av_sigmaI/netI 0.0553
_diffrn_reflns_limit_h_max 79
_diffrn_reflns_limit_h_min -73
_diffrn_reflns_limit_k_max 18
_diffrn_reflns_limit_k_min -17
_diffrn_reflns_limit_l_max 60
_diffrn_reflns_limit_l_min -60
_diffrn_reflns_number 165808
_diffrn_reflns_theta_full 47.6339
_diffrn_reflns_theta_max 58.5631
_diffrn_reflns_theta_min 2.4354
_exptl_absorpt_coefficient_mu 0.138
_exptl_absorpt_correction_T_max 0.982
_exptl_absorpt_correction_T_min 0.974
_exptl_absorpt_correction_type gaussian
_exptl_absorpt_process_details
;
CrysAlisPro, Agilent Technologies,
Version 1.171.36.28 (release 01-02-2013 CrysAlis171 .NET)
(compiled Feb  1 2013,16:14:44)
Numerical absorption correction based on gaussian integration over
   a multifaceted crystal model
;
_exptl_crystal_colour yellow
_exptl_crystal_density_diffrn 1.62
_exptl_crystal_description block
_exptl_crystal_F_000 2944
_exptl_crystal_size_max 0.2874
_exptl_crystal_size_mid 0.2068
_exptl_crystal_size_min 0.1611
_refine_diff_density_max 0.903
_refine_diff_density_min -0.414
_refine_diff_density_rms 0.089
_refine_ls_extinction_method none
_refine_ls_goodness_of_fit_ref 1.512
_refine_ls_matrix_type full
_refine_ls_number_parameters 451
_refine_ls_number_reflns 21277
_refine_ls_number_restraints 0
_refine_ls_R_factor_all 0.085
_refine_ls_R_factor_gt 0.051
_refine_ls_R_Fsqd_factor 0.073
_refine_ls_shift/su_max 0
_refine_ls_structure_factor_coef Fsqd
_refine_ls_weighting_details
;
calc w2 = 1/[s^2^(Fo^2^)]
;
_refine_ls_weighting_scheme calc
_refine_ls_wR_factor_ref 0.127
_reflns_number_gt 21277
_reflns_number_total 27262
_reflns_threshold_expression >3sigma(I)
_cod_data_source_file pc5039sup1.cif
_cod_data_source_block BIPa_Xray_IAM
_cod_original_cell_volume 5879.29(13)
_cod_original_sg_symbol_H-M 'C 2/c'
_cod_database_code 2312014

loop_
_symmetry_equiv_pos_site_id
_symmetry_equiv_pos_as_xyz
1 +x,+y,+z
2 -x,+y,-z+1/2
-1 -x,-y,-z
-2 +x,-y,+z+1/2
101 +x+1/2,+y+1/2,+z
102 -x+1/2,+y+1/2,-z+1/2
-101 -x+1/2,-y+1/2,-z
-102 +x+1/2,-y+1/2,+z+1/2

loop_
_atom_site_aniso_label
_atom_site_aniso_U_11
_atom_site_aniso_U_22
_atom_site_aniso_U_33
_atom_site_aniso_U_12
_atom_site_aniso_U_13
_atom_site_aniso_U_23
O(8) 0.0145(2) 0.01229(16) 0.01919(19) -0.00029(13) 0.00504(15) 0.00036(13)
O(9) 0.01053(19) 0.0206(2) 0.0195(2) 0.00020(14) 0.00663(16) 0.00336(15)
N(7) 0.0153(2) 0.01187(17) 0.01139(17) 0.00092(14) 0.00354(15) -0.00015(13)
C(12) 0.0104(2) 0.01341(19) 0.00978(18) -0.00141(15) 0.00281(16) 0.00018(14)
C(13) 0.0110(2) 0.01156(19) 0.0134(2) 0.00019(15) 0.00389(17) 0.00146(15)
C(14) 0.0143(3) 0.0190(2) 0.0150(2) 0.00412(18) 0.00280(19) 0.00393(18)
C(15) 0.0188(3) 0.0148(2) 0.0276(3) -0.0041(2) 0.0034(2) 0.0051(2)
C(16) 0.0437(5) 0.0222(3) 0.0173(3) 0.0057(3) 0.0144(3) -0.0045(2)
N(1A) 0.0128(2) 0.01543(19) 0.01227(18) 0.00194(15) 0.00284(15) 0.00081(14)
N(3A) 0.0133(2) 0.0156(2) 0.0179(2) 0.00146(16) 0.00456(17) -0.00109(16)
C(2A) 0.0165(3) 0.0145(2) 0.0164(2) 0.00135(18) 0.0066(2) 0.00173(17)
C(4A) 0.0165(3) 0.0246(3) 0.0118(2) 0.0048(2) 0.00279(19) 0.00121(18)
C(5A) 0.0169(3) 0.0241(3) 0.0130(2) 0.0039(2) 0.0059(2) 0.00207(18)
O(1A) 0.01297(19) 0.01732(18) 0.01267(16) 0.00545(14) 0.00429(14) 0.00306(13)
O(2A) 0.0179(2) 0.0343(3) 0.01435(19) 0.00631(19) 0.00492(17) 0.01054(17)
O(3A) 0.0209(2) 0.0243(2) 0.0195(2) 0.00232(17) 0.01348(19) 0.00649(16)
O(4A) 0.0171(2) 0.0381(3) 0.0234(2) 0.0116(2) 0.0083(2) 0.0031(2)
O(5A) 0.0216(2) 0.0235(2) 0.0163(2) 0.00652(18) 0.00237(17) 0.00691(16)
O(6A) 0.0251(3) 0.0369(3) 0.01191(18) -0.0039(2) 0.01062(18) -0.00104(17)
O(7A) 0.0127(2) 0.0298(3) 0.0211(2) 0.00211(17) 0.00837(17) 0.00488(18)
N(4A) 0.0148(2) 0.01460(19) 0.01117(17) 0.00070(15) 0.00598(16) 0.00260(13)
N(5A) 0.0128(2) 0.0170(2) 0.01329(19) 0.00355(16) 0.00132(16) -0.00035(15)
N(6A) 0.0151(2) 0.01540(19) 0.01241(18) 0.00016(15) 0.00771(16) 0.00064(14)
C(6A) 0.0109(2) 0.01110(18) 0.00880(17) 0.00030(14) 0.00343(15) 0.00008(13)
C(7A) 0.0114(2) 0.01217(19) 0.00904(17) -0.00003(15) 0.00411(15) 0.00104(13)
C(8A) 0.0109(2) 0.0135(2) 0.01104(18) 0.00025(15) 0.00405(16) 0.00026(14)
C(9A) 0.0105(2) 0.01285(19) 0.01079(19) 0.00165(15) 0.00238(16) 0.00054(14)
C(10A) 0.0127(2) 0.01243(19) 0.00945(18) 0.00041(15) 0.00348(16) 0.00092(14)
C(11A) 0.0113(2) 0.01249(18) 0.00930(17) -0.00007(15) 0.00460(15) 0.00031(14)
N(1B) 0.0135(2) 0.01373(18) 0.01296(18) 0.00111(14) 0.00441(16) 0.00105(14)
N(3B) 0.0195(2) 0.0155(2) 0.01254(19) 0.00275(17) 0.00569(17) 0.00228(15)
C(2B) 0.0163(3) 0.0132(2) 0.0160(2) -0.00041(17) 0.00811(19) -0.00018(16)
C(4B) 0.0164(3) 0.0181(2) 0.0164(2) 0.00129(19) 0.0090(2) 0.00179(18)
C(5B) 0.0153(3) 0.0200(3) 0.0180(2) 0.0037(2) 0.0059(2) 0.00095(19)
O(1B) 0.01230(19) 0.0214(2) 0.01652(18) 0.00491(15) 0.00589(15) 0.00545(14)
O(2B) 0.0154(2) 0.0346(3) 0.01265(18) 0.00237(18) 0.00287(16) 0.00637(17)
O(3B) 0.0174(2) 0.0270(2) 0.0258(2) 0.00164(18) 0.01260(19) 0.01018(19)
O(4B) 0.0147(2) 0.0269(3) 0.0304(3) 0.00689(18) 0.0102(2) 0.0073(2)
O(5B) 0.0214(2) 0.0248(2) 0.0196(2) 0.00759(18) 0.00555(19) 0.00893(17)
O(6B) 0.0248(2) 0.01807(19) 0.0190(2) -0.00078(17) 0.01399(18) 0.00296(15)
O(7B) 0.0218(3) 0.0332(3) 0.0273(3) 0.0123(2) 0.0164(2) 0.0097(2)
N(4B) 0.0143(2) 0.01345(18) 0.01229(17) 0.00139(14) 0.00648(16) 0.00095(13)
N(5B) 0.0124(2) 0.01405(19) 0.0173(2) 0.00241(15) 0.00338(17) 0.00155(15)
N(6B) 0.0141(2) 0.0159(2) 0.01290(18) -0.00119(15) 0.00684(16) -0.00097(14)
C(6B) 0.0110(2) 0.01129(18) 0.01143(18) 0.00011(15) 0.00426(16) 0.00011(14)
C(7B) 0.0117(2) 0.01103(18) 0.01174(18) 0.00041(15) 0.00525(16) 0.00079(14)
C(8B) 0.0119(2) 0.01139(19) 0.0138(2) 0.00039(15) 0.00529(17) 0.00016(15)
C(9B) 0.0106(2) 0.01160(19) 0.0140(2) 0.00133(15) 0.00365(17) 0.00139(15)
C(10B) 0.0133(2) 0.01193(19) 0.01217(19) 0.00041(16) 0.00443(17) 0.00083(15)
C(11B) 0.0118(2) 0.01211(19) 0.01168(19) -0.00033(15) 0.00551(16) 0.00016(14)

loop_
_atom_site_label
_atom_site_type_symbol
_atom_site_fract_x
_atom_site_fract_y
_atom_site_fract_z
_atom_site_U_iso_or_equiv
_atom_site_occupancy
_atom_site_symmetry_multiplicity
O(8) O 0.396565(16) 0.11502(6) 0.21927(2) 0.016 1 8
O(9) O 0.453012(16) -0.06047(7) 0.23146(2) 0.017 1 8
N(7) N 0.405116(18) -0.36334(6) 0.23960(2) 0.014 1 8
C(12) C 0.415179(19) -0.03142(7) 0.22700(2) 0.012 1 8
C(13) C 0.386740(19) -0.18116(7) 0.23225(3) 0.012 1 8
C(14) C 0.44727(2) -0.38086(9) 0.29358(3) 0.017 1 8
C(15) C 0.37186(2) -0.48183(9) 0.24658(4) 0.023 1 8
C(16) C 0.41167(3) -0.41825(11) 0.18679(3) 0.027 1 8
N(1A) N 0.241536(18) 0.20847(7) 0.15125(2) 0.014 1 8
N(3A) N 0.310008(19) 0.13681(7) 0.18955(3) 0.016 1 8
C(2A) C 0.27780(2) 0.20615(8) 0.14250(3) 0.016 1 8
C(4A) C 0.29340(2) 0.09281(10) 0.22947(3) 0.019 1 8
C(5A) C 0.25035(2) 0.13791(9) 0.20534(3) 0.018 1 8
O(1A) O 0.179118(16) 0.34328(6) 0.05781(2) 0.015 1 8
O(2A) O 0.153076(19) 0.31027(8) 0.14442(2) 0.023 1 8
O(3A) O 0.085774(19) 0.37300(7) 0.12528(2) 0.02 1 8
O(4A) O 0.002560(19) 0.75798(9) -0.02861(3) 0.026 1 8
O(5A) O 0.024114(19) 0.81812(7) -0.09697(2) 0.022 1 8
O(6A) O 0.15050(2) 0.53247(8) -0.09921(2) 0.024 1 8
O(7A) O 0.205065(17) 0.52930(8) -0.01323(2) 0.021 1 8
N(4A) N 0.117005(18) 0.37142(7) 0.11180(2) 0.013 1 8
N(5A) N 0.028569(18) 0.74364(7) -0.05122(2) 0.016 1 8
N(6A) N 0.165910(18) 0.52993(7) -0.04507(2) 0.014 1 8
C(6A) C 0.145359(19) 0.43385(7) 0.03553(2) 0.011 1 8
C(7A) C 0.111426(19) 0.45074(7) 0.05668(2) 0.011 1 8
C(8A) C 0.073264(19) 0.54618(7) 0.02827(2) 0.012 1 8
C(9A) C 0.066927(19) 0.63490(7) -0.02274(2) 0.012 1 8
C(10A) C 0.09742(2) 0.62720(7) -0.04673(2) 0.012 1 8
C(11A) C 0.134983(19) 0.53189(7) -0.01821(2) 0.011 1 8
N(1B) N 0.450823(18) 0.28491(7) 0.08818(2) 0.014 1 8
N(3B) N 0.48790(2) 0.12461(7) 0.16322(2) 0.016 1 8
C(2B) C 0.44834(2) 0.19180(8) 0.13144(3) 0.015 1 8
C(4B) C 0.49290(2) 0.27750(8) 0.09248(3) 0.016 1 8
C(5B) C 0.51639(2) 0.17617(9) 0.13961(3) 0.018 1 8
O(1B) O 0.396515(16) 0.45014(7) -0.00908(2) 0.017 1 8
O(2B) O 0.362615(18) 0.38126(8) 0.06828(2) 0.022 1 8
O(3B) O 0.291819(19) 0.37309(8) 0.03071(3) 0.022 1 8
O(4B) O 0.212816(18) 0.81417(8) -0.10830(3) 0.024 1 8
O(5B) O 0.236568(19) 0.89300(8) -0.17303(2) 0.023 1 8
O(6B) O 0.378519(19) 0.75399(7) -0.15053(2) 0.019 1 8
O(7B) O 0.41191(2) 0.52571(9) -0.10155(3) 0.025 1 8
N(4B) N 0.326311(18) 0.41988(7) 0.02963(2) 0.013 1 8
N(5B) N 0.240831(18) 0.81316(7) -0.12805(3) 0.016 1 8
N(6B) N 0.382655(18) 0.63447(7) -0.11522(2) 0.014 1 8
C(6B) C 0.360836(19) 0.52433(7) -0.03650(2) 0.011 1 8
C(7B) C 0.324109(19) 0.52525(7) -0.01979(2) 0.011 1 8
C(8B) C 0.28552(2) 0.61502(7) -0.04885(3) 0.012 1 8
C(9B) C 0.280535(19) 0.71387(7) -0.09774(3) 0.013 1 8
C(10B) C 0.31256(2) 0.71757(7) -0.11880(2) 0.013 1 8
C(11B) C 0.35077(2) 0.62413(7) -0.09007(2) 0.012 1 8
H(131) H 0.38062 -0.153923 0.270451 0.014669 1 8
H(132) H 0.356683 -0.182908 0.192542 0.014669 1 8
H(141) H 0.456567 -0.516904 0.296048 0.025771 1 8
H(142) H 0.440527 -0.340759 0.330308 0.025771 1 8
H(143) H 0.471798 -0.298543 0.28886 0.025771 1 8
H(151) H 0.342328 -0.477081 0.206224 0.033716 1 8
H(152) H 0.367607 -0.436702 0.284702 0.033716 1 8
H(153) H 0.38517 -0.612709 0.252543 0.033716 1 8
H(161) H 0.436643 -0.332221 0.184965 0.040908 1 8
H(162) H 0.380614 -0.39985 0.149343 0.040908 1 8
H(163) H 0.420724 -0.554832 0.192509 0.040908 1 8
H(3A) H 0.343876 0.129258 0.195817 0.019295 1 8
H(2A) H 0.281517 0.248118 0.103683 0.01897 1 8
H(4A) H 0.313465 0.03136 0.270884 0.022434 1 8
H(5A) H 0.225622 0.129742 0.22233 0.021491 1 8
H(8A) H 0.049183 0.554048 0.046369 0.014542 1 8
H(10A) H 0.092337 0.699693 -0.08604 0.01435 1 8
H(1A) H 0.211011 0.260841 0.119092 0.017242 1 8
H(1B) H 0.423849 0.351149 0.053716 0.016435 1 8
H(3B) H 0.496255 0.04399 0.201785 0.019383 1 8
H(2B) H 0.418857 0.172964 0.138245 0.017586 1 8
H(4B) H 0.502169 0.348866 0.062216 0.019446 1 8
H(5B) H 0.550537 0.137751 0.158848 0.021574 1 8
H(8B) H 0.259764 0.608256 -0.033671 0.014973 1 8
H(10B) H 0.307504 0.79221 -0.157691 0.015326 1 8

loop_
_exptl_crystal_face_index_h
_exptl_crystal_face_index_k
_exptl_crystal_face_index_l
_exptl_crystal_face_perp_dist
0 0 1 0.0968
3 0 -4 0.0734
-3 2 2 0.0939
1 -1 -1 0.0822
1 0 1 0.0865
1 0 0 0.0895
-1 0 0 0.0716

loop_
_geom_angle_atom_site_label_1
_geom_angle_atom_site_label_2
_geom_angle_atom_site_label_3
_geom_angle
_geom_angle_site_symmetry_1
_geom_angle_site_symmetry_2
_geom_angle_site_symmetry_3
_geom_angle_publ_flag
C(2A) N(1A) C(5A) 109.01(5) 1_555 1_555 1_555 yes
C(2A) N(1A) H(1A) 122.03(5) 1_555 1_555 1_555 yes
C(5A) N(1A) H(1A) 128.96(6) 1_555 1_555 1_555 yes
C(2A) N(3A) C(4A) 108.50(6) 1_555 1_555 1_555 yes
C(2A) N(3A) H(3A) 124.28(6) 1_555 1_555 1_555 yes
C(4A) N(3A) H(3A) 126.98(6) 1_555 1_555 1_555 yes
O(2A) N(4A) O(3A) 122.23(5) 1_555 1_555 1_555 yes
O(2A) N(4A) C(7A) 119.42(5) 1_555 1_555 1_555 yes
O(3A) N(4A) C(7A) 118.30(5) 1_555 1_555 1_555 yes
O(4A) N(5A) O(5A) 123.74(6) 1_555 1_555 1_555 yes
O(4A) N(5A) C(9A) 118.70(6) 1_555 1_555 1_555 yes
O(5A) N(5A) C(9A) 117.55(6) 1_555 1_555 1_555 yes
O(6A) N(6A) O(7A) 124.17(6) 1_555 1_555 1_555 yes
O(6A) N(6A) C(11A) 117.26(5) 1_555 1_555 1_555 yes
O(7A) N(6A) C(11A) 118.56(5) 1_555 1_555 1_555 yes
C(2B) N(1B) C(4B) 109.11(5) 1_555 1_555 1_555 yes
C(2B) N(1B) H(1B) 125.95(6) 1_555 1_555 1_555 yes
C(4B) N(1B) H(1B) 124.88(5) 1_555 1_555 1_555 yes
C(2B) N(3B) C(5B) 109.19(5) 1_555 1_555 1_555 yes
C(2B) N(3B) H(3B) 125.18(6) 1_555 1_555 1_555 yes
C(5B) N(3B) H(3B) 125.62(6) 1_555 1_555 1_555 yes
O(2B) N(4B) O(3B) 122.98(6) 1_555 1_555 1_555 yes
O(2B) N(4B) C(7B) 118.97(5) 1_555 1_555 1_555 yes
O(3B) N(4B) C(7B) 118.04(5) 1_555 1_555 1_555 yes
O(4B) N(5B) O(5B) 123.15(6) 1_555 1_555 1_555 yes
O(4B) N(5B) C(9B) 118.84(5) 1_555 1_555 1_555 yes
O(5B) N(5B) C(9B) 118.01(6) 1_555 1_555 1_555 yes
O(6B) N(6B) O(7B) 122.68(6) 1_555 1_555 1_555 yes
O(6B) N(6B) C(11B) 117.87(5) 1_555 1_555 1_555 yes
O(7B) N(6B) C(11B) 119.44(5) 1_555 1_555 1_555 yes
O(8) C(12) O(9) 126.43(6) 1_555 1_555 1_555 yes
O(8) C(12) C(13) 113.15(5) 1_555 1_555 1_555 yes
O(9) C(12) C(13) 120.41(5) 1_555 1_555 1_555 yes
C(12) C(13) H(131) 106.73(5) 1_555 1_555 1_555 yes
C(12) C(13) H(132) 107.72(5) 1_555 1_555 1_555 yes
H(131) C(13) H(132) 111.70(5) 1_555 1_555 1_555 yes
H(141) C(14) H(142) 112.49(6) 1_555 1_555 1_555 yes
H(141) C(14) H(143) 110.67(6) 1_555 1_555 1_555 yes
H(142) C(14) H(143) 111.58(6) 1_555 1_555 1_555 yes
H(151) C(15) H(152) 114.18(8) 1_555 1_555 1_555 yes
H(151) C(15) H(153) 108.92(7) 1_555 1_555 1_555 yes
H(152) C(15) H(153) 111.89(7) 1_555 1_555 1_555 yes
H(161) C(16) H(162) 111.46(7) 1_555 1_555 1_555 yes
H(161) C(16) H(163) 114.51(8) 1_555 1_555 1_555 yes
H(162) C(16) H(163) 110.87(7) 1_555 1_555 1_555 yes
N(1A) C(2A) N(3A) 108.62(6) 1_555 1_555 1_555 yes
N(1A) C(2A) H(2A) 127.28(6) 1_555 1_555 1_555 yes
N(3A) C(2A) H(2A) 124.07(6) 1_555 1_555 1_555 yes
N(3A) C(4A) C(5A) 106.99(6) 1_555 1_555 1_555 yes
N(3A) C(4A) H(4A) 121.82(6) 1_555 1_555 1_555 yes
C(5A) C(4A) H(4A) 131.17(7) 1_555 1_555 1_555 yes
N(1A) C(5A) C(4A) 106.88(6) 1_555 1_555 1_555 yes
N(1A) C(5A) H(5A) 121.92(6) 1_555 1_555 1_555 yes
C(4A) C(5A) H(5A) 131.17(6) 1_555 1_555 1_555 yes
O(1A) C(6A) C(7A) 126.32(5) 1_555 1_555 1_555 yes
O(1A) C(6A) C(11A) 121.67(5) 1_555 1_555 1_555 yes
C(7A) C(6A) C(11A) 111.96(5) 1_555 1_555 1_555 yes
N(4A) C(7A) C(6A) 120.30(5) 1_555 1_555 1_555 yes
N(4A) C(7A) C(8A) 115.80(5) 1_555 1_555 1_555 yes
C(6A) C(7A) C(8A) 123.86(5) 1_555 1_555 1_555 yes
C(7A) C(8A) C(9A) 119.10(5) 1_555 1_555 1_555 yes
C(7A) C(8A) H(8A) 120.34(5) 1_555 1_555 1_555 yes
C(9A) C(8A) H(8A) 120.54(5) 1_555 1_555 1_555 yes
N(5A) C(9A) C(8A) 120.02(6) 1_555 1_555 1_555 yes
N(5A) C(9A) C(10A) 118.35(5) 1_555 1_555 1_555 yes
C(8A) C(9A) C(10A) 121.60(5) 1_555 1_555 1_555 yes
C(9A) C(10A) C(11A) 118.65(5) 1_555 1_555 1_555 yes
C(9A) C(10A) H(10A) 120.67(5) 1_555 1_555 1_555 yes
C(11A) C(10A) H(10A) 120.63(6) 1_555 1_555 1_555 yes
N(6A) C(11A) C(6A) 118.98(5) 1_555 1_555 1_555 yes
N(6A) C(11A) C(10A) 116.21(5) 1_555 1_555 1_555 yes
C(6A) C(11A) C(10A) 124.81(5) 1_555 1_555 1_555 yes
N(1B) C(2B) N(3B) 107.98(6) 1_555 1_555 1_555 yes
N(1B) C(2B) H(2B) 125.02(6) 1_555 1_555 1_555 yes
N(3B) C(2B) H(2B) 126.99(6) 1_555 1_555 1_555 yes
N(1B) C(4B) C(5B) 107.19(6) 1_555 1_555 1_555 yes
N(1B) C(4B) H(4B) 120.85(6) 1_555 1_555 1_555 yes
C(5B) C(4B) H(4B) 131.92(7) 1_555 1_555 1_555 yes
N(3B) C(5B) C(4B) 106.53(6) 1_555 1_555 1_555 yes
N(3B) C(5B) H(5B) 121.78(6) 1_555 1_555 1_555 yes
C(4B) C(5B) H(5B) 131.68(7) 1_555 1_555 1_555 yes
O(1B) C(6B) C(7B) 125.29(5) 1_555 1_555 1_555 yes
O(1B) C(6B) C(11B) 123.31(6) 1_555 1_555 1_555 yes
C(7B) C(6B) C(11B) 111.40(5) 1_555 1_555 1_555 yes
N(4B) C(7B) C(6B) 119.64(5) 1_555 1_555 1_555 yes
N(4B) C(7B) C(8B) 115.47(5) 1_555 1_555 1_555 yes
C(6B) C(7B) C(8B) 124.84(5) 1_555 1_555 1_555 yes
C(7B) C(8B) C(9B) 118.62(6) 1_555 1_555 1_555 yes
C(7B) C(8B) H(8B) 120.20(5) 1_555 1_555 1_555 yes
C(9B) C(8B) H(8B) 121.18(5) 1_555 1_555 1_555 yes
N(5B) C(9B) C(8B) 119.70(6) 1_555 1_555 1_555 yes
N(5B) C(9B) C(10B) 118.78(5) 1_555 1_555 1_555 yes
C(8B) C(9B) C(10B) 121.51(5) 1_555 1_555 1_555 yes
C(9B) C(10B) C(11B) 119.40(5) 1_555 1_555 1_555 yes
C(9B) C(10B) H(10B) 120.15(5) 1_555 1_555 1_555 yes
C(11B) C(10B) H(10B) 120.45(6) 1_555 1_555 1_555 yes
N(6B) C(11B) C(6B) 120.00(5) 1_555 1_555 1_555 yes
N(6B) C(11B) C(10B) 115.89(5) 1_555 1_555 1_555 yes
C(6B) C(11B) C(10B) 124.07(6) 1_555 1_555 1_555 yes

loop_
_geom_bond_atom_site_label_1
_geom_bond_atom_site_label_2
_geom_bond_distance
_geom_bond_site_symmetry_1
_geom_bond_site_symmetry_2
_geom_bond_publ_flag
O(8) C(12) 1.2599(8) 1_555 1_555 yes
O(9) C(12) 1.2484(8) 1_555 1_555 yes
O(1A) C(6A) 1.2452(7) 1_555 1_555 yes
O(2A) N(4A) 1.2367(8) 1_555 1_555 yes
O(3A) N(4A) 1.2300(8) 1_555 1_555 yes
O(4A) N(5A) 1.2302(9) 1_555 1_555 yes
O(5A) N(5A) 1.2355(8) 1_555 1_555 yes
O(6A) N(6A) 1.2372(7) 1_555 1_555 yes
O(7A) N(6A) 1.2208(8) 1_555 1_555 yes
O(1B) C(6B) 1.2427(8) 1_555 1_555 yes
O(2B) N(4B) 1.2362(7) 1_555 1_555 yes
O(3B) N(4B) 1.2241(8) 1_555 1_555 yes
O(4B) N(5B) 1.2339(9) 1_555 1_555 yes
O(5B) N(5B) 1.2402(8) 1_555 1_555 yes
O(6B) N(6B) 1.2424(7) 1_555 1_555 yes
O(7B) N(6B) 1.2233(8) 1_555 1_555 yes
N(1A) C(2A) 1.3254(9) 1_555 1_555 yes
N(1A) C(5A) 1.3755(8) 1_555 1_555 yes
N(1A) H(1A) 1.0830(5) 1_555 1_555 yes
N(3A) C(2A) 1.3348(8) 1_555 1_555 yes
N(3A) C(4A) 1.3782(10) 1_555 1_555 yes
N(3A) H(3A) 1.0830(6) 1_555 1_555 yes
N(4A) C(7A) 1.4514(7) 1_555 1_555 yes
N(5A) C(9A) 1.4479(8) 1_555 1_555 yes
N(6A) C(11A) 1.4567(8) 1_555 1_555 yes
N(1B) C(2B) 1.3320(8) 1_555 1_555 yes
N(1B) C(4B) 1.3729(9) 1_555 1_555 yes
N(1B) H(1B) 1.0830(5) 1_555 1_555 yes
N(3B) C(2B) 1.3348(9) 1_555 1_555 yes
N(3B) C(5B) 1.3777(10) 1_555 1_555 yes
N(3B) H(3B) 1.0830(5) 1_555 1_555 yes
N(4B) C(7B) 1.4573(7) 1_555 1_555 yes
N(5B) C(9B) 1.4453(8) 1_555 1_555 yes
N(6B) C(11B) 1.4557(8) 1_555 1_555 yes
C(12) C(13) 1.5340(8) 1_555 1_555 yes
C(13) H(131) 1.0830(6) 1_555 1_555 yes
C(13) H(132) 1.0830(6) 1_555 1_555 yes
C(14) H(141) 1.0830(7) 1_555 1_555 yes
C(14) H(142) 1.0830(7) 1_555 1_555 yes
C(14) H(143) 1.0830(7) 1_555 1_555 yes
C(15) H(151) 1.0830(7) 1_555 1_555 yes
C(15) H(152) 1.0830(9) 1_555 1_555 yes
C(15) H(153) 1.0830(7) 1_555 1_555 yes
C(16) H(161) 1.0830(10) 1_555 1_555 yes
C(16) H(162) 1.0830(9) 1_555 1_555 yes
C(16) H(163) 1.0830(8) 1_555 1_555 yes
C(2A) H(2A) 1.0830(7) 1_555 1_555 yes
C(4A) C(5A) 1.3584(10) 1_555 1_555 yes
C(4A) H(4A) 1.0830(6) 1_555 1_555 yes
C(5A) H(5A) 1.0830(7) 1_555 1_555 yes
C(6A) C(7A) 1.4510(8) 1_555 1_555 yes
C(6A) C(11A) 1.4550(7) 1_555 1_555 yes
C(7A) C(8A) 1.3868(8) 1_555 1_555 yes
C(8A) C(9A) 1.3867(8) 1_555 1_555 yes
C(8A) H(8A) 1.0830(6) 1_555 1_555 yes
C(9A) C(10A) 1.3904(9) 1_555 1_555 yes
C(10A) C(11A) 1.3724(8) 1_555 1_555 yes
C(10A) H(10A) 1.0830(5) 1_555 1_555 yes
C(2B) H(2B) 1.0830(7) 1_555 1_555 yes
C(4B) C(5B) 1.3593(9) 1_555 1_555 yes
C(4B) H(4B) 1.0830(6) 1_555 1_555 yes
C(5B) H(5B) 1.0830(7) 1_555 1_555 yes
C(6B) C(7B) 1.4601(8) 1_555 1_555 yes
C(6B) C(11B) 1.4600(8) 1_555 1_555 yes
C(7B) C(8B) 1.3768(8) 1_555 1_555 yes
C(8B) C(9B) 1.3929(8) 1_555 1_555 yes
C(8B) H(8B) 1.0830(6) 1_555 1_555 yes
C(9B) C(10B) 1.3837(9) 1_555 1_555 yes
C(10B) C(11B) 1.3808(8) 1_555 1_555 yes
C(10B) H(10B) 1.0830(6) 1_555 1_555 yes
